data_4061577
_journal_name_full Organometallics
_journal_paper_doi 10.1021/om0503646
_journal_year 2005
_chemical_absolute_configuration rm
_chemical_formula_moiety 'C29 H32 P2 S2'
_chemical_formula_sum 'C29 H32 P2 S2'
_chemical_formula_weight 506.61
_space_group_IT_number 1
_space_group_name_Hall 'P 1'
_space_group_name_H-M_alt 'P 1'
_symmetry_cell_setting triclinic
_symmetry_Int_Tables_number 1
_symmetry_space_group_name_Hall 'P 1'
_symmetry_space_group_name_H-M 'P 1'
_cell_angle_alpha 82.55(3)
_cell_angle_beta 73.47(3)
_cell_angle_gamma 67.38(3)
_cell_formula_units_Z 2
_cell_length_a 8.937(2)
_cell_length_b 10.911(2)
_cell_length_c 15.546(4)
_cell_measurement_temperature 180(2)
_cell_volume 1341.1(6)
_diffrn_ambient_temperature 180(2)
_exptl_crystal_density_diffrn 1.255
_cod_database_code 4061577

loop_
_symmetry_equiv_pos_as_xyz
'x, y, z'

loop_
_atom_site_label
_atom_site_type_symbol
_atom_site_fract_x
_atom_site_fract_y
_atom_site_fract_z
_atom_site_U_iso_or_equiv
_atom_site_adp_type
_atom_site_occupancy
_atom_site_symmetry_multiplicity
_atom_site_calc_flag
_atom_site_refinement_flags
_atom_site_disorder_assembly
_atom_site_disorder_group
P1 P 0.5090(6) 0.7768(6) 0.8725(4) 0.0732(16) Uani 1 1 d U . .
P2 P 0.0880(6) 0.9964(6) 0.9222(4) 0.0763(17) Uani 1 1 d U . .
P3 P 0.7281(6) 1.0291(6) 0.3746(4) 0.0713(16) Uani 1 1 d U . .
P4 P 0.8220(6) 0.6980(6) 0.4562(4) 0.0728(17) Uani 1 1 d U . .
S1 S 0.5132(6) 0.7117(6) 0.7617(4) 0.0844(18) Uani 1 1 d U . .
S2 S 0.0906(7) 0.9733(7) 0.8005(4) 0.090(2) Uani 1 1 d U . .
S3 S 0.9419(6) 0.9730(6) 0.2831(4) 0.0836(19) Uani 1 1 d U . .
S4 S 1.0203(6) 0.6321(6) 0.3582(4) 0.0876(19) Uani 1 1 d U . .
C1 C 0.509(2) 0.945(2) 0.8675(14) 0.083(5) Uani 1 1 d U . .
H1 H 0.5317 0.9554 0.9249 0.100 Uiso 1 1 calc R . .
C2 C 0.199(2) 1.112(2) 0.9170(17) 0.095(5) Uani 1 1 d U . .
H2 H 0.1314 1.2016 0.8968 0.113 Uiso 1 1 calc R . .
C3 C 0.751(2) 1.0451(19) 0.4846(14) 0.074(4) Uani 1 1 d U . .
H3 H 0.8040 1.1135 0.4752 0.089 Uiso 1 1 calc R . .
C4 C 0.844(2) 0.793(2) 0.5412(14) 0.073(4) Uani 1 1 d U . .
H4 H 0.7340 0.8212 0.5874 0.088 Uiso 1 1 calc R . .
C5 C 0.364(3) 1.068(2) 0.8559(16) 0.098(6) Uani 1 1 d U . .
H5A H 0.4040 1.1426 0.8501 0.117 Uiso 1 1 calc R . .
H5B H 0.3471 1.0613 0.7967 0.117 Uiso 1 1 calc R . .
C6 C 0.884(3) 0.917(2) 0.5125(15) 0.085(5) Uani 1 1 d U . .
H6A H 0.9854 0.8933 0.4612 0.102 Uiso 1 1 calc R . .
H6B H 0.9165 0.9400 0.5624 0.102 Uiso 1 1 calc R . .
C11 C 0.353(2) 0.776(2) 0.9799(12) 0.063(4) Uani 1 1 d U . .
C12 C 0.433(2) 0.7233(19) 1.0464(13) 0.062(4) Uani 1 1 d U . .
C13 C 0.611(2) 0.647(2) 1.0164(14) 0.074(5) Uani 1 1 d U . .
C14 C 0.674(2) 0.678(2) 0.9218(15) 0.079(5) Uani 1 1 d U . .
C21 C 0.173(2) 0.849(2) 0.9903(13) 0.072(4) Uani 1 1 d U . .
C22 C 0.039(2) 0.831(2) 1.0491(12) 0.082(6) Uani 1 1 d U . .
C23 C -0.129(2) 0.940(2) 1.0535(12) 0.071(5) Uani 1 1 d U . .
C24 C -0.121(2) 1.041(2) 0.9936(13) 0.077(5) Uani 1 1 d U . .
C31 C 0.599(2) 0.943(2) 0.3855(13) 0.064(4) Uani 1 1 d U . .
C32 C 0.4721(18) 1.0086(18) 0.3420(12) 0.055(4) Uani 1 1 d U . .
C33 C 0.464(2) 1.1420(19) 0.3211(13) 0.064(4) Uani 1 1 d U . .
C34 C 0.577(2) 1.175(2) 0.3452(14) 0.077(4) Uani 1 1 d U . .
C41 C 0.617(2) 0.807(2) 0.4359(14) 0.066(4) Uani 1 1 d U . .
C42 C 0.497(2) 0.762(2) 0.4945(13) 0.073(5) Uani 1 1 d U . .
C43 C 0.564(2) 0.632(2) 0.5392(14) 0.069(5) Uani 1 1 d U . .
C44 C 0.738(2) 0.582(2) 0.5203(14) 0.074(4) Uani 1 1 d U . .
C111 C 0.669(2) 0.948(3) 0.7898(13) 0.086(6) Uani 1 1 d U . .
H11A H 0.6638 0.9216 0.7332 0.129 Uiso 1 1 calc R . .
H11B H 0.7715 0.8862 0.8056 0.129 Uiso 1 1 calc R . .
H11C H 0.6709 1.0380 0.7830 0.129 Uiso 1 1 calc R . .
C121 C 0.354(2) 0.738(2) 1.1408(13) 0.082(7) Uani 1 1 d U . .
H12A H 0.2611 0.8241 1.1511 0.123 Uiso 1 1 calc R . .
H12B H 0.4360 0.7331 1.1728 0.123 Uiso 1 1 calc R . .
H12C H 0.3104 0.6667 1.1629 0.123 Uiso 1 1 calc R . .
C131 C 0.716(2) 0.557(3) 1.0728(18) 0.109(8) Uani 1 1 d U . .
H13A H 0.7275 0.6093 1.1159 0.163 Uiso 1 1 calc R . .
H13B H 0.8274 0.5082 1.0349 0.163 Uiso 1 1 calc R . .
H13C H 0.6642 0.4947 1.1054 0.163 Uiso 1 1 calc R . .
C141 C 0.864(2) 0.602(3) 0.8714(14) 0.080(5) Uani 1 1 d U . .
C142 C 0.976(2) 0.661(3) 0.8666(16) 0.093(6) Uani 1 1 d U . .
H142 H 0.9426 0.7475 0.8878 0.112 Uiso 1 1 calc R . .
C143 C 1.139(2) 0.585(3) 0.8288(17) 0.095(6) Uani 1 1 d U . .
H143 H 1.2232 0.6146 0.8336 0.115 Uiso 1 1 calc R . .
C144 C 1.186(3) 0.475(3) 0.7863(15) 0.081(6) Uani 1 1 d U . .
H144 H 1.2997 0.4315 0.7554 0.097 Uiso 1 1 calc R . .
C145 C 1.074(2) 0.427(2) 0.7874(13) 0.081(5) Uani 1 1 d U . .
H145 H 1.1070 0.3446 0.7603 0.097 Uiso 1 1 calc R . .
C146 C 0.909(2) 0.494(3) 0.8274(15) 0.084(6) Uani 1 1 d U . .
H146 H 0.8267 0.4623 0.8232 0.101 Uiso 1 1 calc R . .
C211 C 0.208(3) 1.121(2) 1.0239(15) 0.102(7) Uani 1 1 d U . .
H21A H 0.2370 1.0317 1.0518 0.153 Uiso 1 1 calc R . .
H21B H 0.0978 1.1785 1.0585 0.153 Uiso 1 1 calc R . .
H21C H 0.2925 1.1572 1.0230 0.153 Uiso 1 1 calc R . .
C221 C 0.045(2) 0.696(2) 1.1010(13) 0.072(5) Uani 1 1 d U . .
H04A H 0.1601 0.6314 1.0872 0.109 Uiso 1 1 calc R . .
H04B H -0.0271 0.6609 1.0822 0.109 Uiso 1 1 calc R . .
H04C H 0.0040 0.7106 1.1657 0.109 Uiso 1 1 calc R . .
C231 C -0.287(2) 0.931(2) 1.1114(13) 0.078(6) Uani 1 1 d U . .
H05A H -0.3788 1.0162 1.1104 0.117 Uiso 1 1 calc R . .
H05B H -0.2762 0.9079 1.1730 0.117 Uiso 1 1 calc R . .
H05C H -0.3104 0.8617 1.0892 0.117 Uiso 1 1 calc R . .
C241 C -0.265(2) 1.168(2) 0.9881(12) 0.062(4) Uani 1 1 d U . .
C242 C -0.364(3) 1.237(2) 1.0651(14) 0.078(5) Uani 1 1 d U . .
H242 H -0.3384 1.2052 1.1211 0.093 Uiso 1 1 calc R . .
C243 C -0.500(3) 1.350(2) 1.0608(15) 0.084(5) Uani 1 1 d U . .
H243 H -0.5727 1.3986 1.1128 0.101 Uiso 1 1 calc R . .
C244 C -0.527(2) 1.392(2) 0.9719(15) 0.081(5) Uani 1 1 d U . .
H244 H -0.6192 1.4715 0.9663 0.097 Uiso 1 1 calc R . .
C245 C -0.430(2) 1.326(2) 0.8991(14) 0.073(5) Uani 1 1 d U . .
H245 H -0.4571 1.3559 0.8432 0.087 Uiso 1 1 calc R . .
C246 C -0.286(2) 1.211(2) 0.9028(13) 0.068(5) Uani 1 1 d U . .
H246 H -0.2086 1.1670 0.8503 0.082 Uiso 1 1 calc R . .
C311 C 0.592(3) 1.103(3) 0.5510(15) 0.105(8) Uani 1 1 d U . .
H31A H 0.5146 1.1765 0.5230 0.157 Uiso 1 1 calc R . .
H31B H 0.6104 1.1365 0.6010 0.157 Uiso 1 1 calc R . .
H31C H 0.5425 1.0351 0.5736 0.157 Uiso 1 1 calc R . .
C321 C 0.345(2) 0.956(2) 0.3208(16) 0.091(7) Uani 1 1 d U . .
H32A H 0.2319 1.0009 0.3585 0.137 Uiso 1 1 calc R . .
H32B H 0.3793 0.8597 0.3334 0.137 Uiso 1 1 calc R . .
H32C H 0.3445 0.9733 0.2574 0.137 Uiso 1 1 calc R . .
C331 C 0.323(2) 1.240(2) 0.2754(12) 0.077(6) Uani 1 1 d U . .
H33A H 0.2868 1.3304 0.2972 0.116 Uiso 1 1 calc R . .
H33B H 0.2273 1.2118 0.2907 0.116 Uiso 1 1 calc R . .
H33C H 0.3687 1.2402 0.2101 0.116 Uiso 1 1 calc R . .
C341 C 0.596(2) 1.305(2) 0.3271(15) 0.080(5) Uani 1 1 d U . .
C342 C 0.449(3) 1.433(2) 0.3507(14) 0.087(6) Uani 1 1 d U . .
H342 H 0.3375 1.4340 0.3728 0.104 Uiso 1 1 calc R . .
C343 C 0.479(3) 1.544(3) 0.3398(16) 0.099(6) Uani 1 1 d U . .
H343 H 0.3864 1.6256 0.3537 0.118 Uiso 1 1 calc R . .
C344 C 0.632(3) 1.550(3) 0.3105(13) 0.089(6) Uani 1 1 d U . .
H344 H 0.6432 1.6342 0.3058 0.106 Uiso 1 1 calc R . .
C345 C 0.778(3) 1.434(2) 0.2861(15) 0.087(6) Uani 1 1 d U . .
H345 H 0.8859 1.4402 0.2621 0.105 Uiso 1 1 calc R . .
C346 C 0.761(3) 1.320(3) 0.2975(15) 0.094(6) Uani 1 1 d U . .
H346 H 0.8589 1.2424 0.2863 0.113 Uiso 1 1 calc R . .
C411 C 0.975(3) 0.698(3) 0.5903(17) 0.105(7) Uani 1 1 d U . .
H41A H 1.0734 0.6425 0.5463 0.157 Uiso 1 1 calc R . .
H41B H 0.9257 0.6407 0.6330 0.157 Uiso 1 1 calc R . .
H41C H 1.0092 0.7497 0.6226 0.157 Uiso 1 1 calc R . .
C421 C 0.323(2) 0.852(3) 0.5210(15) 0.096(7) Uani 1 1 d U . .
H42A H 0.2936 0.8729 0.5845 0.144 Uiso 1 1 calc R . .
H42B H 0.2499 0.8099 0.5118 0.144 Uiso 1 1 calc R . .
H42C H 0.3087 0.9339 0.4845 0.144 Uiso 1 1 calc R . .
C431 C 0.451(2) 0.561(2) 0.5842(14) 0.087(7) Uani 1 1 d U . .
H43A H 0.5171 0.4693 0.5976 0.130 Uiso 1 1 calc R . .
H43B H 0.3824 0.5619 0.5447 0.130 Uiso 1 1 calc R . .
H43C H 0.3775 0.6055 0.6402 0.130 Uiso 1 1 calc R . .
C441 C 0.833(2) 0.445(2) 0.5499(13) 0.072(5) Uani 1 1 d U . .
C442 C 0.961(3) 0.354(2) 0.4873(16) 0.099(7) Uani 1 1 d U . .
H442 H 0.9755 0.3789 0.4254 0.118 Uiso 1 1 calc R . .
C443 C 1.062(3) 0.239(3) 0.5093(15) 0.108(8) Uani 1 1 d U . .
H443 H 1.1579 0.1853 0.4671 0.130 Uiso 1 1 calc R . .
C444 C 1.015(3) 0.197(3) 0.6047(15) 0.089(6) Uani 1 1 d U . .
H444 H 1.0719 0.1089 0.6234 0.107 Uiso 1 1 calc R . .
C445 C 0.895(3) 0.282(3) 0.6635(14) 0.089(6) Uani 1 1 d U . .
H445 H 0.8797 0.2576 0.7255 0.107 Uiso 1 1 calc R . .
C446 C 0.795(3) 0.398(3) 0.6400(15) 0.098(7) Uani 1 1 d U . .
H446 H 0.6989 0.4502 0.6829 0.118 Uiso 1 1 calc R . .

loop_
_atom_site_aniso_label
_atom_site_aniso_U_11
_atom_site_aniso_U_22
_atom_site_aniso_U_33
_atom_site_aniso_U_23
_atom_site_aniso_U_13
_atom_site_aniso_U_12
P1 0.043(3) 0.084(4) 0.092(4) 0.003(3) -0.006(2) -0.032(3)
P2 0.048(3) 0.073(4) 0.098(4) -0.003(3) -0.005(3) -0.021(3)
P3 0.041(3) 0.079(4) 0.089(4) 0.003(3) -0.006(2) -0.027(3)
P4 0.031(3) 0.069(4) 0.111(4) -0.003(3) -0.014(3) -0.013(3)
S1 0.055(3) 0.100(5) 0.098(4) 0.005(3) -0.014(3) -0.035(3)
S2 0.065(4) 0.085(5) 0.099(4) 0.004(3) -0.011(3) -0.015(3)
S3 0.041(3) 0.095(5) 0.106(4) -0.003(3) -0.006(3) -0.025(3)
S4 0.040(3) 0.083(5) 0.121(5) -0.002(3) -0.008(3) -0.012(3)
C1 0.054(9) 0.076(8) 0.092(13) -0.004(8) 0.029(9) -0.027(7)
C2 0.043(8) 0.074(11) 0.157(13) -0.004(11) -0.014(10) -0.020(8)
C3 0.064(10) 0.049(10) 0.108(8) -0.004(8) -0.006(6) -0.029(8)
C4 0.043(10) 0.065(10) 0.106(12) 0.011(8) -0.026(7) -0.014(8)
C5 0.062(9) 0.087(9) 0.129(13) 0.006(12) 0.001(9) -0.031(7)
C6 0.077(12) 0.066(10) 0.112(13) -0.001(8) -0.031(9) -0.022(8)
C11 0.046(6) 0.075(12) 0.071(6) 0.014(8) -0.011(6) -0.033(7)
C12 0.048(7) 0.056(12) 0.081(7) 0.022(8) -0.012(6) -0.030(7)
C13 0.046(7) 0.070(13) 0.111(9) 0.006(9) -0.023(6) -0.026(8)
C14 0.034(6) 0.095(11) 0.106(9) 0.003(9) -0.017(5) -0.023(7)
C21 0.038(5) 0.091(11) 0.097(10) -0.001(8) -0.014(6) -0.038(7)
C22 0.047(6) 0.110(12) 0.067(11) 0.013(9) 0.003(8) -0.021(8)
C23 0.041(7) 0.107(12) 0.064(10) 0.006(9) -0.015(7) -0.028(7)
C24 0.046(7) 0.093(12) 0.084(9) 0.004(8) -0.008(7) -0.026(6)
C31 0.029(7) 0.067(8) 0.082(11) -0.008(7) 0.001(6) -0.010(6)
C32 0.021(8) 0.059(8) 0.078(11) -0.017(7) 0.009(6) -0.017(7)
C33 0.022(8) 0.064(9) 0.097(12) -0.002(8) 0.005(6) -0.018(7)
C34 0.032(7) 0.079(7) 0.118(13) -0.003(9) -0.001(7) -0.031(5)
C41 0.034(6) 0.059(9) 0.105(12) -0.016(7) -0.014(6) -0.014(6)
C42 0.032(6) 0.059(10) 0.099(13) -0.012(8) 0.013(8) -0.004(6)
C43 0.035(6) 0.055(10) 0.119(13) -0.019(8) -0.014(8) -0.014(6)
C44 0.034(7) 0.068(8) 0.107(12) -0.006(7) -0.011(7) -0.009(6)
C111 0.046(9) 0.145(19) 0.080(13) 0.008(12) -0.004(8) -0.061(11)
C121 0.040(10) 0.13(2) 0.076(8) 0.009(12) -0.037(7) -0.012(11)
C131 0.049(11) 0.099(19) 0.169(17) 0.053(15) -0.036(12) -0.030(11)
C141 0.035(6) 0.113(14) 0.099(12) -0.008(10) -0.025(7) -0.027(7)
C142 0.054(8) 0.106(14) 0.123(15) -0.002(11) -0.009(10) -0.042(9)
C143 0.040(8) 0.115(17) 0.143(18) 0.007(12) -0.033(10) -0.038(10)
C144 0.044(10) 0.100(15) 0.093(14) 0.024(10) -0.010(9) -0.034(9)
C145 0.053(9) 0.119(14) 0.068(12) -0.001(10) 0.006(9) -0.044(9)
C146 0.042(8) 0.104(15) 0.102(15) -0.004(11) -0.010(9) -0.028(9)
C211 0.086(15) 0.076(17) 0.144(13) -0.042(13) 0.022(12) -0.053(13)
C221 0.042(11) 0.091(12) 0.093(14) 0.001(10) -0.020(9) -0.032(9)
C231 0.033(8) 0.119(19) 0.086(13) -0.002(11) -0.014(8) -0.034(10)
C241 0.049(8) 0.087(11) 0.061(8) -0.007(7) -0.013(7) -0.034(6)
C242 0.067(12) 0.094(14) 0.076(9) -0.020(9) -0.006(8) -0.036(8)
C243 0.070(12) 0.086(14) 0.096(10) -0.025(10) 0.002(10) -0.038(7)
C244 0.043(10) 0.089(14) 0.104(11) -0.013(10) 0.003(8) -0.030(8)
C245 0.057(11) 0.081(13) 0.085(10) -0.006(9) -0.019(8) -0.029(8)
C246 0.058(11) 0.080(13) 0.059(8) -0.008(8) -0.002(8) -0.024(7)
C311 0.084(13) 0.11(2) 0.091(11) -0.004(13) 0.004(10) -0.024(11)
C321 0.055(12) 0.103(17) 0.136(18) -0.002(14) -0.030(11) -0.049(12)
C331 0.034(10) 0.104(14) 0.068(12) 0.012(10) 0.008(7) -0.017(9)
C341 0.042(8) 0.084(7) 0.121(14) 0.006(10) -0.019(9) -0.035(6)
C342 0.064(9) 0.082(9) 0.105(14) -0.007(12) 0.004(11) -0.032(7)
C343 0.080(10) 0.093(10) 0.124(16) -0.030(14) 0.001(12) -0.042(10)
C344 0.086(11) 0.101(13) 0.081(13) 0.006(12) -0.002(11) -0.053(9)
C345 0.067(10) 0.092(14) 0.114(15) 0.035(13) -0.032(11) -0.047(8)
C346 0.056(8) 0.102(12) 0.131(15) 0.018(13) -0.007(11) -0.055(9)
C411 0.052(12) 0.105(17) 0.160(19) 0.038(14) -0.058(12) -0.022(12)
C421 0.017(7) 0.121(17) 0.132(17) -0.014(14) -0.029(9) 0.004(8)
C431 0.057(11) 0.100(16) 0.090(15) 0.010(12) 0.005(10) -0.034(11)
C441 0.039(9) 0.084(9) 0.080(10) 0.013(7) -0.014(8) -0.015(6)
C442 0.074(14) 0.072(13) 0.108(11) 0.009(9) 0.001(10) -0.003(9)
C443 0.078(14) 0.109(15) 0.083(10) -0.007(11) -0.008(10) 0.018(10)
C444 0.082(14) 0.091(14) 0.088(11) 0.000(9) -0.035(10) -0.016(10)
C445 0.083(14) 0.094(15) 0.068(10) 0.024(9) -0.007(9) -0.026(10)
C446 0.074(13) 0.106(14) 0.085(10) 0.014(9) -0.017(10) -0.008(10)

loop_
_geom_bond_atom_site_label_1
_geom_bond_atom_site_label_2
_geom_bond_distance
_geom_bond_site_symmetry_2
_geom_bond_publ_flag
P1 C14 1.77(2) . ?
P1 C1 1.82(2) . ?
P1 C11 1.848(17) . ?
P1 S1 1.932(9) . ?
P2 C24 1.795(19) . ?
P2 C21 1.83(2) . ?
P2 C2 1.86(2) . ?
P2 S2 1.932(9) . ?
P3 C31 1.71(2) . ?
P3 C34 1.75(2) . ?
P3 C3 1.82(2) . ?
P3 S3 1.957(7) . ?
P4 C44 1.77(2) . ?
P4 C41 1.852(19) . ?
P4 C4 1.88(2) . ?
P4 S4 1.936(8) . ?
C1 C5 1.50(3) . ?
C1 C111 1.60(2) . ?
C2 C5 1.44(3) . ?
C2 C211 1.70(3) . ?
C3 C311 1.46(3) . ?
C3 C6 1.55(3) . ?
C4 C6 1.51(3) . ?
C4 C411 1.55(2) . ?
C11 C12 1.37(2) . ?
C11 C21 1.46(2) . ?
C12 C121 1.43(2) . ?
C12 C13 1.45(3) . ?
C13 C14 1.46(3) . ?
C13 C131 1.47(3) . ?
C14 C141 1.58(3) . ?
C21 C22 1.35(2) . ?
C22 C23 1.50(3) . ?
C22 C221 1.58(3) . ?
C23 C24 1.36(3) . ?
C23 C231 1.48(2) . ?
C24 C241 1.50(3) . ?
C31 C32 1.39(2) . ?
C31 C41 1.55(3) . ?
C32 C33 1.43(2) . ?
C32 C321 1.58(2) . ?
C33 C34 1.35(3) . ?
C33 C331 1.58(3) . ?
C34 C341 1.47(3) . ?
C41 C42 1.40(2) . ?
C42 C421 1.46(2) . ?
C42 C43 1.47(3) . ?
C43 C44 1.38(2) . ?
C43 C431 1.48(3) . ?
C44 C441 1.50(3) . ?
C141 C146 1.30(3) . ?
C141 C142 1.36(3) . ?
C142 C143 1.36(3) . ?
C143 C144 1.31(3) . ?
C144 C145 1.29(3) . ?
C145 C146 1.37(3) . ?
C241 C242 1.38(3) . ?
C241 C246 1.39(2) . ?
C242 C243 1.37(3) . ?
C243 C244 1.46(3) . ?
C244 C245 1.31(3) . ?
C245 C246 1.42(3) . ?
C341 C346 1.49(3) . ?
C341 C342 1.50(3) . ?
C342 C343 1.33(3) . ?
C343 C344 1.33(3) . ?
C344 C345 1.42(3) . ?
C345 C346 1.30(3) . ?
C441 C442 1.41(3) . ?
C441 C446 1.42(3) . ?
C442 C443 1.31(3) . ?
C443 C444 1.48(3) . ?
C444 C445 1.32(3) . ?
C445 C446 1.32(3) . ?
